data_7107732
loop_
_publ_author_name
'Zhen Zhang'
'Yin Wei'
'Min Shi'

_publ_section_title
;
 An unprecedented ring-opening reaction of
 N-(aziridin-2-ylmethylene)hydrazines to facile synthesis of
 functionalized enamines catalysed by Lewis acid
;
_journal_name_full Chem.Commun.
_journal_page_first 5334
_journal_paper_doi 10.1039/c2cc31911j
_journal_volume 48
_journal_year 2012
_chemical_formula_sum 'C26 H24 N4 O6 S2'
_chemical_formula_weight 552.61
_chemical_name_systematic
;
?
;
_space_group_IT_number 2
_symmetry_cell_setting triclinic
_symmetry_space_group_name_Hall '-P 1'
_symmetry_space_group_name_H-M 'P -1'
_atom_sites_solution_hydrogens geom
_atom_sites_solution_primary direct
_atom_sites_solution_secondary difmap
_audit_creation_method SHELXL-97
_cell_angle_alpha 107.220(4)
_cell_angle_beta 96.011(4)
_cell_angle_gamma 110.395(3)
_cell_formula_units_Z 2
_cell_length_a 9.682(2)
_cell_length_b 10.655(2)
_cell_length_c 15.011(3)
_cell_measurement_reflns_used 2209
_cell_measurement_temperature 293(2)
_cell_measurement_theta_max 47.522
_cell_measurement_theta_min 4.615
_cell_volume 1348.5(5)
_computing_cell_refinement 'Bruker SMART'
_computing_data_collection 'Bruker SMART'
_computing_data_reduction 'Bruker SHELXTL'
_computing_molecular_graphics 'Bruker SHELXTL'
_computing_publication_material 'Bruker SHELXTL'
_computing_structure_refinement 'SHELXL-97 (Sheldrick, 1997)'
_computing_structure_solution 'SHELXS-97 (Sheldrick, 1990)'
_diffrn_ambient_temperature 293(2)
_diffrn_measured_fraction_theta_full 0.969
_diffrn_measured_fraction_theta_max 0.969
_diffrn_measurement_device_type 'CCD area detector'
_diffrn_measurement_method 'phi and omega scans'
_diffrn_radiation_monochromator graphite
_diffrn_radiation_source 'fine-focus sealed tube'
_diffrn_radiation_type MoK\a
_diffrn_radiation_wavelength 0.71073
_diffrn_reflns_av_R_equivalents 0.0257
_diffrn_reflns_av_sigmaI/netI 0.0500
_diffrn_reflns_limit_h_max 11
_diffrn_reflns_limit_h_min -11
_diffrn_reflns_limit_k_max 13
_diffrn_reflns_limit_k_min -13
_diffrn_reflns_limit_l_max 18
_diffrn_reflns_limit_l_min -8
_diffrn_reflns_number 7062
_diffrn_reflns_theta_full 26.00
_diffrn_reflns_theta_max 26.00
_diffrn_reflns_theta_min 2.18
_exptl_absorpt_coefficient_mu 0.245
_exptl_absorpt_correction_T_max 1.00000
_exptl_absorpt_correction_T_min 0.45306
_exptl_absorpt_correction_type empirical
_exptl_absorpt_process_details sadabs
_exptl_crystal_colour yellow
_exptl_crystal_density_diffrn 1.361
_exptl_crystal_density_method 'not measured'
_exptl_crystal_description prismatic
_exptl_crystal_F_000 576
_exptl_crystal_size_max 0.276
_exptl_crystal_size_mid 0.165
_exptl_crystal_size_min 0.137
_refine_diff_density_max 0.426
_refine_diff_density_min -0.287
_refine_diff_density_rms 0.055
_refine_ls_extinction_method none
_refine_ls_goodness_of_fit_ref 1.037
_refine_ls_hydrogen_treatment constr
_refine_ls_matrix_type full
_refine_ls_number_parameters 345
_refine_ls_number_reflns 5126
_refine_ls_number_restraints 12
_refine_ls_restrained_S_all 1.066
_refine_ls_R_factor_all 0.0767
_refine_ls_R_factor_gt 0.0563
_refine_ls_shift/su_max 0.000
_refine_ls_shift/su_mean 0.000
_refine_ls_structure_factor_coef Fsqd
_refine_ls_weighting_details 'calc w=1/[\s^2^(Fo^2^)+(0.0846P)^2^+0.4419P] where P=(Fo^2^+2Fc^2^)/3'
_refine_ls_weighting_scheme calc
_refine_ls_wR_factor_gt 0.1491
_refine_ls_wR_factor_ref 0.1643
_reflns_number_gt 3767
_reflns_number_total 5126
_reflns_threshold_expression >2sigma(I)
_cod_data_source_file c2cc31911j.txt
_cod_data_source_block cd211427
_cod_original_sg_symbol_H-M P-1
_cod_database_code 7107732

loop_
_symmetry_equiv_pos_as_xyz
'x, y, z'
'-x, -y, -z'

loop_
_atom_site_label
_atom_site_type_symbol
_atom_site_fract_x
_atom_site_fract_y
_atom_site_fract_z
_atom_site_U_iso_or_equiv
_atom_site_adp_type
_atom_site_occupancy
_atom_site_symmetry_multiplicity
_atom_site_calc_flag
_atom_site_refinement_flags
S1 S 0.76657(8) 0.68007(8) 1.01927(5) 0.0479(2) Uani 1 1 d .
S2 S 0.64380(9) 0.00487(8) 0.69355(5) 0.0551(2) Uani 1 1 d .
N1 N 0.7059(2) 0.2300(2) 0.83959(15) 0.0445(5) Uani 1 1 d .
N2 N 0.5999(2) 0.1376(3) 0.75537(16) 0.0520(6) Uani 1 1 d .
N3 N 0.8367(2) 0.5718(2) 1.04633(15) 0.0416(5) Uani 1 1 d .
N4 N 1.2438(6) 0.9492(4) 0.8309(3) 0.0950(12) Uani 1 1 d .
O1 O 0.6257(2) 0.6062(3) 0.94863(18) 0.0702(6) Uani 1 1 d .
O2 O 0.7722(3) 0.7795(2) 1.10984(16) 0.0668(6) Uani 1 1 d .
O3 O 0.5103(3) -0.0900(2) 0.61892(15) 0.0727(7) Uani 1 1 d .
O4 O 0.7019(3) -0.0458(2) 0.76090(16) 0.0698(6) Uani 1 1 d .
O5 O 1.1979(5) 0.9377(3) 0.7470(3) 0.1221(13) Uani 1 1 d .
O6 O 1.3731(4) 1.0023(4) 0.8749(3) 0.1226(14) Uani 1 1 d U
C1 C 0.7367(3) 0.4592(3) 1.07960(19) 0.0420(6) Uani 1 1 d .
H1 H 0.6301 0.4459 1.0695 0.050 Uiso 1 1 calc R
C2 C 0.7905(3) 0.4159(3) 0.98873(18) 0.0410(6) Uani 1 1 d .
H2 H 0.8719 0.3826 0.9966 0.049 Uiso 1 1 calc R
C3 C 0.6822(3) 0.3350(3) 0.89519(19) 0.0454(6) Uani 1 1 d .
H3 H 0.6019 0.3579 0.8772 0.054 Uiso 1 1 calc R
C4 C 0.4745(3) 0.1686(4) 0.7155(2) 0.0586(8) Uani 1 1 d .
H4A H 0.4068 0.0847 0.6612 0.070 Uiso 1 1 calc R
H4B H 0.4174 0.1863 0.7637 0.070 Uiso 1 1 calc R
C5 C 0.5253(4) 0.2931(5) 0.6841(2) 0.0723(10) Uani 1 1 d .
C6 C 0.5585(4) 0.3894(6) 0.6571(3) 0.0970(15) Uani 1 1 d .
C7 C 0.6003(6) 0.5123(7) 0.6208(4) 0.148(2) Uani 1 1 d U
H7A H 0.5908 0.4762 0.5528 0.222 Uiso 1 1 calc R
H7B H 0.7030 0.5782 0.6520 0.222 Uiso 1 1 calc R
H7C H 0.5337 0.5608 0.6346 0.222 Uiso 1 1 calc R
C8 C 0.7996(3) 0.4514(3) 1.17180(19) 0.0441(6) Uani 1 1 d .
C9 C 0.6996(4) 0.3757(3) 1.2166(2) 0.0591(8) Uani 1 1 d .
H9 H 0.5960 0.3327 1.1895 0.071 Uiso 1 1 calc R
C10 C 0.7567(5) 0.3650(4) 1.3028(2) 0.0742(10) Uani 1 1 d .
H10 H 0.6906 0.3141 1.3326 0.089 Uiso 1 1 calc R
C11 C 0.9096(5) 0.4291(4) 1.3434(2) 0.0763(11) Uani 1 1 d .
H11 H 0.9466 0.4220 1.4006 0.092 Uiso 1 1 calc R
C12 C 1.0087(4) 0.5046(4) 1.2990(2) 0.0696(9) Uani 1 1 d .
H12 H 1.1121 0.5486 1.3267 0.084 Uiso 1 1 calc R
C13 C 0.9539(3) 0.5144(3) 1.2135(2) 0.0529(7) Uani 1 1 d .
H13 H 1.0211 0.5637 1.1835 0.063 Uiso 1 1 calc R
C14 C 0.9079(3) 0.7671(3) 0.9663(2) 0.0445(6) Uani 1 1 d .
C15 C 1.0555(3) 0.8428(3) 1.0194(2) 0.0520(7) Uani 1 1 d .
H15 H 1.0801 0.8525 1.0833 0.062 Uiso 1 1 calc R
C16 C 1.1674(4) 0.9049(4) 0.9752(3) 0.0669(9) Uani 1 1 d .
H16 H 1.2683 0.9552 1.0083 0.080 Uiso 1 1 calc R
C17 C 1.1219(5) 0.8884(3) 0.8794(3) 0.0642(9) Uani 1 1 d .
C18 C 0.9754(5) 0.8185(4) 0.8281(3) 0.0745(10) Uani 1 1 d .
H18 H 0.9493 0.8136 0.7653 0.089 Uiso 1 1 calc R
C19 C 0.8667(4) 0.7549(4) 0.8719(2) 0.0647(9) Uani 1 1 d .
H19 H 0.7661 0.7041 0.8382 0.078 Uiso 1 1 calc R
C20 C 0.7908(3) 0.0789(3) 0.64004(19) 0.0505(7) Uani 1 1 d .
C21 C 0.9399(3) 0.1110(3) 0.6804(2) 0.0588(8) Uani 1 1 d .
H21 H 0.9641 0.0962 0.7370 0.071 Uiso 1 1 calc R
C22 C 1.0531(4) 0.1654(4) 0.6355(3) 0.0676(9) Uani 1 1 d .
H22 H 1.1531 0.1868 0.6628 0.081 Uiso 1 1 calc R
C23 C 1.0202(4) 0.1887(3) 0.5506(2) 0.0593(8) Uani 1 1 d .
C24 C 0.8692(4) 0.1551(4) 0.5116(2) 0.0609(8) Uani 1 1 d .
H24 H 0.8446 0.1689 0.4547 0.073 Uiso 1 1 calc R
C25 C 0.7545(3) 0.1015(3) 0.5555(2) 0.0569(8) Uani 1 1 d .
H25 H 0.6545 0.0809 0.5287 0.068 Uiso 1 1 calc R
C26 C 1.1437(4) 0.2487(4) 0.5024(3) 0.0831(12) Uani 1 1 d .
H26A H 1.1002 0.2264 0.4363 0.125 Uiso 1 1 calc R
H26B H 1.2165 0.2070 0.5063 0.125 Uiso 1 1 calc R
H26C H 1.1930 0.3508 0.5340 0.125 Uiso 1 1 calc R

loop_
_atom_site_aniso_label
_atom_site_aniso_U_11
_atom_site_aniso_U_22
_atom_site_aniso_U_33
_atom_site_aniso_U_23
_atom_site_aniso_U_13
_atom_site_aniso_U_12
S1 0.0410(4) 0.0561(4) 0.0644(5) 0.0314(4) 0.0222(3) 0.0289(3)
S2 0.0546(5) 0.0545(5) 0.0442(4) 0.0135(3) 0.0056(3) 0.0133(3)
N1 0.0332(11) 0.0544(13) 0.0421(12) 0.0194(11) 0.0084(9) 0.0115(10)
N2 0.0393(12) 0.0675(16) 0.0411(12) 0.0148(12) 0.0051(10) 0.0172(11)
N3 0.0378(11) 0.0441(12) 0.0507(13) 0.0229(10) 0.0155(10) 0.0187(9)
N4 0.143(4) 0.068(2) 0.127(3) 0.062(2) 0.093(3) 0.063(2)
O1 0.0420(11) 0.0815(16) 0.1035(18) 0.0494(14) 0.0133(12) 0.0308(11)
O2 0.0850(16) 0.0697(14) 0.0798(15) 0.0389(12) 0.0499(13) 0.0511(13)
O3 0.0633(14) 0.0656(14) 0.0566(13) 0.0105(11) 0.0036(11) 0.0008(11)
O4 0.0865(16) 0.0664(14) 0.0601(13) 0.0286(11) 0.0118(12) 0.0314(13)
O5 0.197(4) 0.089(2) 0.111(2) 0.057(2) 0.105(3) 0.055(2)
O6 0.096(2) 0.121(3) 0.218(4) 0.109(3) 0.098(3) 0.062(2)
C1 0.0303(12) 0.0488(15) 0.0511(15) 0.0217(13) 0.0145(11) 0.0158(11)
C2 0.0340(13) 0.0454(14) 0.0466(14) 0.0177(12) 0.0101(11) 0.0179(11)
C3 0.0345(13) 0.0585(17) 0.0492(15) 0.0253(14) 0.0112(12) 0.0201(12)
C4 0.0404(15) 0.080(2) 0.0530(17) 0.0275(16) 0.0051(13) 0.0202(15)
C5 0.0462(18) 0.116(3) 0.061(2) 0.051(2) 0.0049(15) 0.0251(19)
C6 0.063(2) 0.147(4) 0.096(3) 0.087(3) 0.004(2) 0.026(2)
C7 0.119(4) 0.190(5) 0.158(5) 0.137(4) 0.006(3) 0.032(4)
C8 0.0494(15) 0.0408(14) 0.0459(15) 0.0162(12) 0.0155(12) 0.0204(12)
C9 0.0616(19) 0.0622(19) 0.0576(18) 0.0270(15) 0.0240(15) 0.0219(15)
C10 0.110(3) 0.072(2) 0.061(2) 0.0357(18) 0.041(2) 0.043(2)
C11 0.120(3) 0.073(2) 0.0473(18) 0.0217(17) 0.011(2) 0.053(2)
C12 0.077(2) 0.065(2) 0.064(2) 0.0170(17) -0.0033(18) 0.0347(18)
C13 0.0508(17) 0.0515(16) 0.0570(17) 0.0199(14) 0.0114(14) 0.0210(14)
C14 0.0490(15) 0.0458(15) 0.0513(16) 0.0246(13) 0.0186(13) 0.0252(12)
C15 0.0523(17) 0.0553(17) 0.0596(18) 0.0299(15) 0.0177(14) 0.0251(14)
C16 0.0529(18) 0.0593(19) 0.105(3) 0.0413(19) 0.0322(19) 0.0274(15)
C17 0.096(3) 0.0543(18) 0.080(2) 0.0435(18) 0.059(2) 0.0469(19)
C18 0.104(3) 0.073(2) 0.062(2) 0.0364(19) 0.033(2) 0.039(2)
C19 0.072(2) 0.070(2) 0.0555(19) 0.0289(16) 0.0151(16) 0.0264(17)
C20 0.0474(16) 0.0554(17) 0.0409(15) 0.0092(13) 0.0071(12) 0.0191(13)
C21 0.0561(18) 0.071(2) 0.0483(17) 0.0147(15) 0.0060(14) 0.0314(16)
C22 0.0509(18) 0.077(2) 0.070(2) 0.0111(18) 0.0098(16) 0.0338(17)
C23 0.0557(18) 0.0543(18) 0.0602(19) 0.0068(15) 0.0211(15) 0.0222(14)
C24 0.0607(19) 0.069(2) 0.0478(17) 0.0184(15) 0.0121(15) 0.0224(16)
C25 0.0451(16) 0.069(2) 0.0455(16) 0.0135(15) 0.0035(13) 0.0176(14)
C26 0.067(2) 0.078(2) 0.095(3) 0.016(2) 0.038(2) 0.0239(19)

loop_
_atom_type_symbol
_atom_type_description
_atom_type_scat_dispersion_real
_atom_type_scat_dispersion_imag
_atom_type_scat_source
C C 0.0033 0.0016 'International Tables Vol C Tables 4.2.6.8 and 6.1.1.4'
H H 0.0000 0.0000 'International Tables Vol C Tables 4.2.6.8 and 6.1.1.4'
N N 0.0061 0.0033 'International Tables Vol C Tables 4.2.6.8 and 6.1.1.4'
O O 0.0106 0.0060 'International Tables Vol C Tables 4.2.6.8 and 6.1.1.4'
S S 0.1246 0.1234 'International Tables Vol C Tables 4.2.6.8 and 6.1.1.4'

loop_
_geom_angle_atom_site_label_1
_geom_angle_atom_site_label_2
_geom_angle_atom_site_label_3
_geom_angle
O1 S1 O2 118.43(14)
O1 S1 N3 113.50(13)
O2 S1 N3 105.27(13)
O1 S1 C14 108.15(14)
O2 S1 C14 109.75(14)
N3 S1 C14 100.21(12)
O4 S2 O3 120.21(15)
O4 S2 N2 107.28(13)
O3 S2 N2 104.77(14)
O4 S2 C20 108.24(15)
O3 S2 C20 108.39(14)
N2 S2 C20 107.29(13)
C3 N1 N2 119.5(2)
N1 N2 C4 122.7(2)
N1 N2 S2 113.77(18)
C4 N2 S2 122.6(2)
C2 N3 C1 60.36(16)
C2 N3 S1 126.08(18)
C1 N3 S1 117.40(16)
O6 N4 O5 126.4(4)
O6 N4 C17 118.4(4)
O5 N4 C17 115.2(4)
C8 C1 N3 117.6(2)
C8 C1 C2 123.7(2)
N3 C1 C2 59.67(16)
C8 C1 H1 114.8
N3 C1 H1 114.8
C2 C1 H1 114.8
C3 C2 N3 126.1(2)
C3 C2 C1 120.9(2)
N3 C2 C1 59.97(16)
C3 C2 H2 113.2
N3 C2 H2 113.2
C1 C2 H2 113.2
N1 C3 C2 115.6(2)
N1 C3 H3 122.2
C2 C3 H3 122.2
C5 C4 N2 113.7(2)
C5 C4 H4A 108.8
N2 C4 H4A 108.8
C5 C4 H4B 108.8
N2 C4 H4B 108.8
H4A C4 H4B 107.7
C6 C5 C4 176.9(4)
C5 C6 C7 179.2(5)
C6 C7 H7A 109.5
C6 C7 H7B 109.5
H7A C7 H7B 109.5
C6 C7 H7C 109.5
H7A C7 H7C 109.5
H7B C7 H7C 109.5
C13 C8 C9 119.2(3)
C13 C8 C1 122.3(2)
C9 C8 C1 118.6(3)
C8 C9 C10 119.5(3)
C8 C9 H9 120.2
C10 C9 H9 120.2
C11 C10 C9 120.5(3)
C11 C10 H10 119.8
C9 C10 H10 119.8
C10 C11 C12 119.9(3)
C10 C11 H11 120.0
C12 C11 H11 120.0
C13 C12 C11 120.1(3)
C13 C12 H12 120.0
C11 C12 H12 120.0
C12 C13 C8 120.8(3)
C12 C13 H13 119.6
C8 C13 H13 119.6
C15 C14 C19 122.0(3)
C15 C14 S1 119.3(2)
C19 C14 S1 118.7(2)
C14 C15 C16 118.7(3)
C14 C15 H15 120.6
C16 C15 H15 120.6
C17 C16 C15 117.6(3)
C17 C16 H16 121.2
C15 C16 H16 121.2
C18 C17 C16 123.6(3)
C18 C17 N4 119.0(4)
C16 C17 N4 117.3(4)
C17 C18 C19 118.1(3)
C17 C18 H18 121.0
C19 C18 H18 121.0
C18 C19 C14 119.9(3)
C18 C19 H19 120.1
C14 C19 H19 120.1
C21 C20 C25 120.4(3)
C21 C20 S2 120.5(2)
C25 C20 S2 119.1(2)
C20 C21 C22 119.4(3)
C20 C21 H21 120.3
C22 C21 H21 120.3
C21 C22 C23 121.6(3)
C21 C22 H22 119.2
C23 C22 H22 119.2
C24 C23 C22 117.7(3)
C24 C23 C26 120.9(3)
C22 C23 C26 121.4(3)
C25 C24 C23 121.7(3)
C25 C24 H24 119.1
C23 C24 H24 119.1
C24 C25 C20 119.2(3)
C24 C25 H25 120.4
C20 C25 H25 120.4
C23 C26 H26A 109.5
C23 C26 H26B 109.5
H26A C26 H26B 109.5
C23 C26 H26C 109.5
H26A C26 H26C 109.5
H26B C26 H26C 109.5

loop_
_geom_bond_atom_site_label_1
_geom_bond_atom_site_label_2
_geom_bond_distance
S1 O1 1.435(2)
S1 O2 1.437(2)
S1 N3 1.650(2)
S1 C14 1.774(3)
S2 O4 1.430(2)
S2 O3 1.436(2)
S2 N2 1.663(3)
S2 C20 1.768(3)
N1 C3 1.291(4)
N1 N2 1.381(3)
N2 C4 1.478(4)
N3 C2 1.502(3)
N3 C1 1.507(3)
N4 O6 1.198(5)
N4 O5 1.245(5)
N4 C17 1.506(4)
C1 C8 1.490(4)
C1 C2 1.513(3)
C1 H1 0.9800
C2 C3 1.469(4)
C2 H2 0.9800
C3 H3 0.9300
C4 C5 1.479(5)
C4 H4A 0.9700
C4 H4B 0.9700
C5 C6 1.168(5)
C6 C7 1.507(6)
C7 H7A 0.9600
C7 H7B 0.9600
C7 H7C 0.9600
C8 C13 1.389(4)
C8 C9 1.397(4)
C9 C10 1.406(5)
C9 H9 0.9300
C10 C11 1.374(5)
C10 H10 0.9300
C11 C12 1.388(5)
C11 H11 0.9300
C12 C13 1.384(4)
C12 H12 0.9300
C13 H13 0.9300
C14 C15 1.380(4)
C14 C19 1.385(4)
C15 C16 1.401(4)
C15 H15 0.9300
C16 C17 1.399(5)
C16 H16 0.9300
C17 C18 1.362(5)
C18 C19 1.383(5)
C18 H18 0.9300
C19 H19 0.9300
C20 C21 1.384(4)
C20 C25 1.393(4)
C21 C22 1.391(5)
C21 H21 0.9300
C22 C23 1.395(5)
C22 H22 0.9300
C23 C24 1.392(4)
C23 C26 1.512(5)
C24 C25 1.389(4)
C24 H24 0.9300
C25 H25 0.9300
C26 H26A 0.9600
C26 H26B 0.9600
C26 H26C 0.9600

loop_
_geom_torsion_atom_site_label_1
_geom_torsion_atom_site_label_2
_geom_torsion_atom_site_label_3
_geom_torsion_atom_site_label_4
_geom_torsion
C3 N1 N2 C4 12.5(4)
C3 N1 N2 S2 -178.0(2)
O4 S2 N2 N1 41.9(2)
O3 S2 N2 N1 170.72(18)
C20 S2 N2 N1 -74.2(2)
O4 S2 N2 C4 -148.7(2)
O3 S2 N2 C4 -19.8(3)
C20 S2 N2 C4 95.2(2)
O1 S1 N3 C2 16.5(2)
O2 S1 N3 C2 147.5(2)
C14 S1 N3 C2 -98.6(2)
O1 S1 N3 C1 -55.4(2)
O2 S1 N3 C1 75.7(2)
C14 S1 N3 C1 -170.44(18)
C2 N3 C1 C8 114.9(3)
S1 N3 C1 C8 -127.2(2)
S1 N3 C1 C2 117.9(2)
C1 N3 C2 C3 108.2(3)
S1 N3 C2 C3 4.3(4)
S1 N3 C2 C1 -103.9(2)
C8 C1 C2 C3 138.7(3)
N3 C1 C2 C3 -116.6(3)
C8 C1 C2 N3 -104.7(3)
N2 N1 C3 C2 172.2(2)
N3 C2 C3 N1 150.2(2)
C1 C2 C3 N1 -136.3(3)
N1 N2 C4 C5 65.9(4)
S2 N2 C4 C5 -102.6(3)
N2 C4 C5 C6 167(9)
C4 C5 C6 C7 -53(44)
N3 C1 C8 C13 -17.5(4)
C2 C1 C8 C13 52.9(4)
N3 C1 C8 C9 163.7(2)
C2 C1 C8 C9 -125.9(3)
C13 C8 C9 C10 0.2(4)
C1 C8 C9 C10 179.0(3)
C8 C9 C10 C11 0.4(5)
C9 C10 C11 C12 -0.3(5)
C10 C11 C12 C13 -0.5(5)
C11 C12 C13 C8 1.1(5)
C9 C8 C13 C12 -0.9(4)
C1 C8 C13 C12 -179.7(3)
O1 S1 C14 C15 -178.2(2)
O2 S1 C14 C15 51.2(3)
N3 S1 C14 C15 -59.2(2)
O1 S1 C14 C19 0.8(3)
O2 S1 C14 C19 -129.7(3)
N3 S1 C14 C19 119.8(2)
C19 C14 C15 C16 -2.2(4)
S1 C14 C15 C16 176.8(2)
C14 C15 C16 C17 1.2(4)
C15 C16 C17 C18 1.4(5)
C15 C16 C17 N4 -177.1(3)
O6 N4 C17 C18 -175.2(3)
O5 N4 C17 C18 4.4(5)
O6 N4 C17 C16 3.4(5)
O5 N4 C17 C16 -177.0(3)
C16 C17 C18 C19 -2.9(5)
N4 C17 C18 C19 175.6(3)
C17 C18 C19 C14 1.8(5)
C15 C14 C19 C18 0.8(5)
S1 C14 C19 C18 -178.2(3)
O4 S2 C20 C21 -15.1(3)
O3 S2 C20 C21 -146.9(3)
N2 S2 C20 C21 100.4(3)
O4 S2 C20 C25 163.4(2)
O3 S2 C20 C25 31.5(3)
N2 S2 C20 C25 -81.1(3)
C25 C20 C21 C22 -0.3(5)
S2 C20 C21 C22 178.2(2)
C20 C21 C22 C23 0.0(5)
C21 C22 C23 C24 -0.2(5)
C21 C22 C23 C26 179.6(3)
C22 C23 C24 C25 0.6(5)
C26 C23 C24 C25 -179.2(3)
C23 C24 C25 C20 -0.9(5)
C21 C20 C25 C24 0.7(5)
S2 C20 C25 C24 -177.8(2)
